data_2300058
loop_
_publ_author_name
'Shankland, Kenneth'
'McBride, Lorraine '
'David, William I. F.'
'Shankland, Norman '
'Steele, Gerald '

_publ_contact_author
;
Kenneth Shankland
ISIS Facility,
Rutherford Appleton Laboratory,
Chilton, Didcot,
Oxon. OX11 0QX
U.K.
;
_publ_section_title
;
 Molecular, crystallographic and algorithmic factors in structure
 determination from powder diffraction data by simulated annealing
;
_journal_issue 4
_journal_name_full 'Journal of Applied Crystallography'
_journal_page_first 443
_journal_page_last 454
_journal_paper_doi 10.1107/S0021889802007835
_journal_volume 35
_journal_year 2002
_chemical_formula_moiety 'C8 H15 N7 O2 S3'
_chemical_formula_sum 'C8 H15 N7 O2 S3'
_chemical_name_common famotidine
_chemical_name_systematic
;
3-(2-(Diaminomethyleneamino)-1,3-thiazol-4-yl)methylthio)-N'-
sulfamoylpropionamidine
;
_space_group_IT_number 14
_symmetry_cell_setting monoclinic
_symmetry_space_group_name_Hall '-P 2ybc'
_symmetry_space_group_name_H-M 'P 1 21/c 1'
_cell_angle_alpha 90.0
_cell_angle_beta 123.5580(10)
_cell_angle_gamma 90.0
_cell_formula_units_Z 4
_cell_length_a 17.6547(4)
_cell_length_b 5.29320(10)
_cell_length_c 18.2590(3)
_cell_measurement_temperature 130
_cell_volume 1421.91(5)
_computing_cell_refinement DASH
_computing_data_collection 'BM16 instrument software'
_computing_data_reduction 'BM16 instrument software'
_computing_structure_refinement SR15LS
_computing_structure_solution DASH
_diffrn_ambient_temperature 130
_diffrn_measurement_device_type '2 circle diffractometer'
_diffrn_radiation_monochromator 'Si 111'
_diffrn_radiation_wavelength 0.8507473
_refine_ls_extinction_method none
_refine_ls_goodness_of_fit_all 1.29
_refine_ls_hydrogen_treatment noref
_refine_ls_matrix_type fullcycle
_refine_ls_number_constraints 0
_refine_ls_number_parameters 124
_refine_ls_number_restraints 0
_refine_ls_weighting_scheme sigma
_cod_data_source_file ks0130.cif
_cod_data_source_block I
_cod_depositor_comments
;
The following automatic conversions were performed:
'_symmetry_cell_setting' value 'Monoclinic' changed to 'monoclinic'
according to '/home/saulius/struct/CIF-dictionaries/cif_core.dic'
dictionary named 'cif_core.dic' version 2.4.1 from 2010-06-29.

Automatic conversion script
Id: cif_fix_enum 1527 2010-12-29 10:47:43Z saulius 

The following automatic conversions were performed:

'_symmetry_cell_setting' value 'Monoclinic' changed to 'monoclinic'
according to /home/saulius/struct/CIF-dictionaries/cif_core.dic
dictionary named 'cif_core.dic' version 2.4.1 from 2010-06-29.

Automatic conversion script
Id: cif_fix_values 1715 2011-07-08 13:25:40Z adriana 
;
_cod_original_cell_volume 1421.9
_cod_original_sg_symbol_H-M 'P 21/c'
_cod_database_code 2300058

loop_
_symmetry_equiv_pos_as_xyz
x,y,z
-x,1/2+y,1/2-z
-x,-y,-z
x,1/2-y,1/2+z

loop_
_atom_site_label
_atom_site_fract_x
_atom_site_fract_y
_atom_site_fract_z
_atom_site_adp_type
_atom_site_occupancy
C1 0.3445(4) 0.5849(7) -0.1027(5) Biso 1.0
H2 0.3199(7) 0.6130(16) -0.1602(6) Biso 1.0
H3 0.3889(5) 0.6983(7) -0.0707(9) Biso 1.0
C4 0.2706(3) 0.6120(10) -0.0830(3) Biso 1.0
C5 0.1866(4) 0.4661(13) -0.1504(2) Biso 1.0
H6 0.2916(4) 0.5499(18) -0.0290(3) Biso 1.0
H7 0.2563(5) 0.7757(11) -0.0850(6) Biso 1.0
N8 0.1531(6) 0.3188(15) -0.1174(3) Biso 1.0
N9 0.1611(3) 0.4861(12) -0.2326(2) Biso 1.0
H10 0.0915(6) 0.28(2) -0.162(3) Biso 1.0
H11 0.173(3) 0.344(15) -0.0577(5) Biso 1.0
S12 0.0665(2) 0.3658(5) -0.31076(16) Biso 1.0
O13 -0.0128(4) 0.4249(13) -0.3100(4) Biso 1.0
O14 0.0527(5) 0.4430(10) -0.3929(3) Biso 1.0
N15 0.0725(5) 0.0587(5) -0.3043(4) Biso 1.0
H16 0.088(7) -0.0012(16) -0.340(5) Biso 1.0
H17 0.115(5) 0.0124(10) -0.2487(13) Biso 1.0
S18 0.3918(3) 0.2693(5) -0.07467(19) Biso 1.0
C19 0.4647(3) 0.2692(10) -0.1171(2) Biso 1.0
C20 0.4096(4) 0.3210(9) -0.21366(19) Biso 1.0
H21 0.5076(3) 0.3894(16) -0.0895(3) Biso 1.0
H22 0.4918(5) 0.1174(14) -0.1071(4) Biso 1.0
C23 0.4299(5) 0.4943(13) -0.2553(2) Biso 1.0
S24 0.3560(3) 0.4657(5) -0.36786(18) Biso 1.0
C25 0.3049(5) 0.2044(13) -0.3524(2) Biso 1.0
N26 0.3422(5) 0.1479(11) -0.2689(2) Biso 1.0
H27 0.4767(12) 0.604(4) -0.2280(3) Biso 1.0
N28 0.2337(4) 0.0950(12) -0.4255(2) Biso 1.0
C29 0.1899(5) -0.0972(15) -0.4173(3) Biso 1.0
N30 0.2076(5) -0.1873(12) -0.3413(3) Biso 1.0
N31 0.1211(4) -0.2026(13) -0.4902(3) Biso 1.0
H32 0.270(4) -0.176(12) -0.2904(3) Biso 1.0
H33 0.158(4) -0.271(11) -0.3418(6) Biso 1.0
H34 0.097(4) -0.124(8) -0.5423(10) Biso 1.0
H35 0.101(4) -0.357(7) -0.4881(12) Biso 1.0

loop_
_atom_type_symbol
_atom_type_description
_atom_type_scat_source
O O 'International Tables Vol C Table 6.1.1.4'
N N 'International Tables Vol C Table 6.1.1.4'
H H 'International Tables Vol C Table 6.1.1.4'
C C 'International Tables Vol C Table 6.1.1.4'
S S 'International Tables Vol C Table 6.1.1.4'

loop_
_geom_angle_atom_site_label_1
_geom_angle_atom_site_label_2
_geom_angle_atom_site_label_3
_geom_angle
_geom_angle_publ_flag
O13 S12 O14 110.1(5) yes
O13 S12 N9 116.3(4) yes
O13 S12 N15 104.0(5) yes
O14 S12 N9 107.7(4) yes
O14 S12 N15 109.0(4) yes
N9 S12 N15 109.6(4) yes
C1 S18 C19 101.7(4) yes
C23 S24 C25 89.7(3) yes
S12 N9 C5 120.9(5) yes
C20 N26 C25 111.6(6) yes
C25 N28 C29 119.7(5) yes
H10 N8 H11 122(4) no
C5 N8 H10 109(4) no
C5 N8 H11 118(4) no
H16 N15 H17 109(7) no
S12 N15 H16 110(2) no
S12 N15 H17 109.5(7) no
C29 N30 H32 118(3) no
C29 N30 H33 117.4(11) no
H32 N30 H33 125(3) no
C29 N31 H34 120(3) no
C29 N31 H35 120.1(16) no
H34 N31 H35 120(3) no
S18 C1 C4 109.7(4) yes
C1 C4 C5 109.8(5) yes
N8 C5 N9 128.2(6) yes
N8 C5 C4 114.7(4) yes
N9 C5 C4 116.8(6) yes
S18 C19 C20 110.3(4) yes
N26 C20 C19 118.1(4) yes
N26 C20 C23 115.0(4) yes
C19 C20 C23 125.6(5) no
S24 C23 C20 110.3(5) yes
S24 C25 N26 113.1(5) yes
N26 C25 N28 129.7(7) yes
S24 C25 N28 117.2(4) yes
N28 C29 N31 118.2(5) yes
N30 C29 N31 116.8(8) yes
N28 C29 N30 124.9(6) yes
S18 C1 H2 109.4(8) no
S18 C1 H3 109.4(8) no
C4 C1 H2 109.4(11) no
C4 C1 H3 109.4(10) no
H2 C1 H3 109.4(12) no
C1 C4 H6 109.4(7) no
C1 C4 H7 109.6(8) no
C5 C4 H6 109.2(7) no
C5 C4 H7 109.4(8) no
H6 C4 H7 109.4(10) no
S18 C19 H21 109.5(5) no
S18 C19 H22 109.5(7) no
C20 C19 H21 109.2(6) no
C20 C19 H22 109.2(6) no
H21 C19 H22 109.2(9) no
S24 C23 H27 124.9(9) no
C20 C23 H27 124.7(7) no

loop_
_geom_bond_atom_site_label_1
_geom_bond_atom_site_label_2
_geom_bond_site_symmetry_1
_geom_bond_site_symmetry_2
_geom_bond_distance
_geom_bond_publ_flag
S12 O13 . . 1.440(9) yes
S12 O14 . . 1.440(6) yes
S12 N9 . . 1.612(5) yes
S12 N15 . . 1.629(4) yes
S18 C1 . . 1.810(6) yes
S18 C19 . . 1.833(8) yes
S24 C23 . . 1.728(4) yes
S24 C25 . . 1.757(9) yes
N8 C5 . . 1.309(11) yes
N9 C5 . . 1.311(5) yes
N26 C20 . . 1.395(8) yes
N26 C25 . . 1.318(5) yes
N28 C25 . . 1.356(7) yes
N28 C29 . . 1.335(11) yes
N30 C29 . . 1.331(8) yes
N31 C29 . . 1.331(8) yes
N8 H10 . . 0.95(4) no
N8 H11 . . 0.95(2) no
N15 H17 . . 0.90(3) no
N15 H16 . . 0.89(11) no
N30 H32 . . 0.97(5) no
N30 H33 . . 0.98(7) no
N31 H34 . . 0.90(3) no
N31 H35 . . 0.90(4) no
C1 C4 . . 1.540(11) yes
C4 C5 . . 1.514(8) yes
C19 C20 . . 1.495(4) yes
C20 C23 . . 1.360(9) yes
C1 H2 . . 0.899(12) no
C1 H3 . . 0.900(12) no
C4 H6 . . 0.902(7) no
C4 H7 . . 0.898(8) no
C19 H21 . . 0.900(9) no
C19 H22 . . 0.901(9) no
C23 H27 . . 0.90(2) no

loop_
_geom_torsion_atom_site_label_1
_geom_torsion_atom_site_label_2
_geom_torsion_atom_site_label_3
_geom_torsion_atom_site_label_4
_geom_torsion
_geom_torsion_publ_flag
O13 S12 N9 C5 49.5(7) no
O14 S12 N9 C5 173.6(6) no
N15 S12 N9 C5 -68.0(7) no
C19 S18 C1 C4 172.6(4) no
C1 S18 C19 C20 -59.1(4) no
C23 S24 C25 N28 178.5(7) no
C23 S24 C25 N26 -0.3(7) no
C25 S24 C23 C20 -3.3(6) no
S12 N9 C5 N8 13.5(12) no
S12 N9 C5 C4 -172.8(5) no
C20 N26 C25 S24 3.7(9) no
C20 N26 C25 N28 -174.9(8) no
C25 N26 C20 C23 -6.4(10) no
C25 N26 C20 C19 -174.1(7) no
C25 N28 C29 N30 3.4(13) no
C29 N28 C25 S24 -177.1(7) no
C29 N28 C25 N26 1.4(14) no
C25 N28 C29 N31 -179.1(8) no
S18 C1 C4 C5 -72.7(6) no
C1 C4 C5 N9 -43.1(7) no
C1 C4 C5 N8 131.6(7) no
S18 C19 C20 C23 130.7(7) no
S18 C19 C20 N26 -63.0(7) no
N26 C20 C23 S24 6.1(9) no
C19 C20 C23 S24 172.7(5) no

loop_
_cod_related_entry_id
_cod_related_entry_database
_cod_related_entry_code
1 ChemSpider 3208
